data_7114328
loop_
_publ_author_name
'Adams, Harry'
'Clunas, Scott'
'Fenton, David E.'

_publ_section_title
;
 A tetranuclear nickel(ii) complex assembled from an asymmetric
 compartmental ligand and bearing an intramolecular
 [H3O2]\^a&#x20AC;&#x201C; bridge
;
_journal_issue 5
_journal_name_full 'Chemical Communications'
_journal_page_first 418
_journal_paper_doi 10.1039/b109019b
_journal_year 2002
_chemical_formula_sum 'C44 H83 Cl F12 N8 Ni4 O16 P2'
_chemical_formula_weight 1540.41
_chemical_name_systematic
; 
? 
;
_space_group_IT_number 11
_symmetry_cell_setting monoclinic
_symmetry_space_group_name_Hall '-P 2yb'
_symmetry_space_group_name_H-M 'P 1 21/m 1'
_atom_sites_solution_hydrogens geom
_atom_sites_solution_primary direct
_atom_sites_solution_secondary difmap
_audit_creation_method SHELXL-97
_cell_angle_alpha 90.00
_cell_angle_beta 90.706(9)
_cell_angle_gamma 90.00
_cell_formula_units_Z 2
_cell_length_a 11.337(6)
_cell_length_b 22.608(11)
_cell_length_c 11.892(6)
_cell_measurement_reflns_used 28
_cell_measurement_temperature 150(2)
_cell_volume 3048(3)
_computing_cell_refinement 'Bruker SMART'
_computing_data_collection 'Bruker SMART'
_computing_data_reduction 'Bruker SHELXTL'
_computing_molecular_graphics 'Bruker SHELXTL'
_computing_publication_material 'Bruker SHELXTL'
_computing_structure_refinement 'SHELXL-97 (Sheldrick, 1997)'
_computing_structure_solution 'SHELXS-97 (Sheldrick, 1990)'
_diffrn_ambient_temperature 150(2)
_diffrn_measured_fraction_theta_full 0.999
_diffrn_measured_fraction_theta_max 0.999
_diffrn_measurement_device_type 'CCD area detector'
_diffrn_measurement_method 'phi and omega scans'
_diffrn_radiation_monochromator graphite
_diffrn_radiation_source 'fine-focus sealed tube'
_diffrn_radiation_type MoK\a
_diffrn_radiation_wavelength 0.71073
_diffrn_reflns_av_R_equivalents 0.1430
_diffrn_reflns_av_sigmaI/netI 0.2023
_diffrn_reflns_limit_h_max 10
_diffrn_reflns_limit_h_min -12
_diffrn_reflns_limit_k_max 17
_diffrn_reflns_limit_k_min -24
_diffrn_reflns_limit_l_max 12
_diffrn_reflns_limit_l_min -12
_diffrn_reflns_number 12274
_diffrn_reflns_theta_full 22.50
_diffrn_reflns_theta_max 22.50
_diffrn_reflns_theta_min 1.71
_exptl_absorpt_coefficient_mu 1.419
_exptl_absorpt_correction_T_max 0.7644
_exptl_absorpt_correction_T_min 0.6594
_exptl_absorpt_correction_type empirical
_exptl_crystal_colour green
_exptl_crystal_density_diffrn 1.679
_exptl_crystal_density_method 'not measured'
_exptl_crystal_description block
_exptl_crystal_F_000 1596
_exptl_crystal_size_max 0.32
_exptl_crystal_size_mid 0.20
_exptl_crystal_size_min 0.20
_refine_diff_density_max 1.461
_refine_diff_density_min -0.846
_refine_diff_density_rms 0.142
_refine_ls_extinction_method none
_refine_ls_goodness_of_fit_ref 0.940
_refine_ls_hydrogen_treatment mixed
_refine_ls_matrix_type full
_refine_ls_number_parameters 403
_refine_ls_number_reflns 4109
_refine_ls_number_restraints 2
_refine_ls_restrained_S_all 0.940
_refine_ls_R_factor_all 0.1799
_refine_ls_R_factor_gt 0.0787
_refine_ls_shift/su_max 0.000
_refine_ls_shift/su_mean 0.000
_refine_ls_structure_factor_coef Fsqd
_refine_ls_weighting_details 'calc w=1/[\s^2^(Fo^2^)+(0.0941P)^2^+0.0000P] where P=(Fo^2^+2Fc^2^)/3'
_refine_ls_weighting_scheme calc
_refine_ls_wR_factor_gt 0.1794
_refine_ls_wR_factor_ref 0.2138
_reflns_number_gt 1700
_reflns_number_total 4109
_reflns_threshold_expression >2sigma(I)
_cod_data_source_file b109019b.txt
_cod_data_source_block ifn232m
_cod_depositor_comments
;
The following automatic conversions were performed:

'_symmetry_cell_setting' value 'Monoclinic' changed to 'monoclinic'
according to
/usr/data/users/saulius/automatic-downloads/retrospective/RSC/lib/dictionaries/cif_core.dic
dictionary named 'cif_core.dic' version 2.4.2 from
2011-04-26.

'_exptl_absorpt_correction_type' value 'EMPIRICAL'
changed to 'empirical' according to
/usr/data/users/saulius/automatic-downloads/retrospective/RSC/lib/dictionaries/cif_core.dic
dictionary named 'cif_core.dic' version 2.4.2 from 2011-04-26.

Automatic conversion script
Id: cif_fix_values 2281 2013-09-26 08:29:07Z andrius 
;
_cod_original_sg_symbol_H-M P2(1)/m
_cod_database_code 7114328

loop_
_symmetry_equiv_pos_as_xyz
'x, y, z'
'-x, y+1/2, -z'
'-x, -y, -z'
'x, -y-1/2, z'

loop_
_atom_site_label
_atom_site_type_symbol
_atom_site_fract_x
_atom_site_fract_y
_atom_site_fract_z
_atom_site_U_iso_or_equiv
_atom_site_adp_type
_atom_site_occupancy
_atom_site_symmetry_multiplicity
_atom_site_calc_flag
_atom_site_refinement_flags
_atom_site_disorder_assembly
_atom_site_disorder_group
Ni1 Ni 0.67953(12) -0.18549(7) 0.24012(13) 0.0304(5) Uani 1 1 d . . .
Ni2 Ni 0.35478(13) -0.18667(7) 0.19111(14) 0.0351(5) Uani 1 1 d . . .
P1 P 0.0913(4) -0.0871(2) 0.7988(4) 0.0582(13) Uani 1 1 d . . .
Cl1 Cl 0.5428(4) -0.2500 0.0311(4) 0.0510(15) Uani 1 2 d S . .
O1 O 0.5160(7) -0.1467(3) 0.2171(7) 0.033(2) Uani 1 1 d . . .
O2 O 0.6415(9) -0.2500 0.1228(8) 0.027(3) Uiso 1 2 d S . .
O3 O 0.4186(10) -0.2500 0.0832(9) 0.031(3) Uiso 1 2 d S . .
O4 O 0.5558(7) -0.1939(4) -0.0452(7) 0.046(2) Uiso 1 1 d . . .
O5 O 0.8088(8) -0.2500 0.2671(7) 0.009(2) Uiso 1 2 d S . .
H5A H 0.8369 -0.2500 0.3336 0.011 Uiso 1 2 d SR . .
O6 O 0.2077(9) -0.2500 0.1662(9) 0.035(3) Uani 1 2 d S . .
H6A H 0.1776 -0.2500 0.1004 0.042 Uiso 1 2 d SR . .
O7 O 0.5981(10) -0.2500 0.3460(9) 0.038(3) Uiso 1 2 d S . .
H1SA H 0.5234 -0.2500 0.3410 0.045 Uiso 1 2 d SR . .
H1SB H 0.6238 -0.2500 0.4116 0.045 Uiso 1 2 d SR . .
O8 O 0.3852(8) -0.2500 0.3070(7) 0.013(2) Uiso 1 2 d S . .
H2SA H 0.3551 -0.2500 0.3589 0.015 Uiso 1 2 d SR . .
N1 N 0.7281(10) -0.1247(5) 0.3651(9) 0.036(3) Uani 1 1 d . . .
N2 N 0.7914(9) -0.1349(4) 0.1357(9) 0.039(3) Uani 1 1 d . . .
N3 N 0.2967(8) -0.1237(4) 0.0755(9) 0.034(3) Uani 1 1 d . . .
H3 H 0.2723 -0.1427 0.0099 0.041 Uiso 1 1 calc R . .
N4 N 0.2676(8) -0.1348(5) 0.2997(10) 0.034(3) Uani 1 1 d . . .
C1 C 0.4755(12) 0.1017(5) 0.2771(12) 0.056(4) Uani 1 1 d . . .
H1A H 0.5120 0.1127 0.3493 0.084 Uiso 1 1 calc R . .
H1B H 0.3933 0.1151 0.2752 0.084 Uiso 1 1 calc R . .
H1C H 0.5188 0.1205 0.2158 0.084 Uiso 1 1 calc R . .
C2 C 0.4794(12) 0.0352(6) 0.2632(13) 0.042(4) Uani 1 1 d . . .
C3 C 0.5400(10) 0.0005(6) 0.3410(11) 0.042(4) Uani 1 1 d . . .
H3A H 0.5736 0.0188 0.4058 0.051 Uiso 1 1 calc R . .
C4 C 0.5528(11) -0.0603(6) 0.3267(12) 0.034(3) Uani 1 1 d . . .
C5 C 0.5044(11) -0.0880(6) 0.2329(12) 0.032(3) Uani 1 1 d . . .
C6 C 0.4443(11) -0.0524(7) 0.1530(13) 0.040(4) Uani 1 1 d . . .
C7 C 0.4341(11) 0.0070(7) 0.1681(12) 0.044(4) Uani 1 1 d . . .
H7 H 0.3950 0.0300 0.1121 0.053 Uiso 1 1 calc R . .
C8 C 0.6218(11) -0.0961(6) 0.4127(10) 0.039(4) Uani 1 1 d . . .
H8A H 0.6464 -0.0698 0.4754 0.047 Uiso 1 1 calc R . .
H8B H 0.5698 -0.1270 0.4440 0.047 Uiso 1 1 calc R . .
C9 C 0.7932(14) -0.1589(7) 0.4604(13) 0.047(5) Uani 1 1 d . . .
H9A H 0.7377 -0.1881 0.4919 0.057 Uiso 1 1 calc R . .
H9B H 0.8590 -0.1812 0.4267 0.057 Uiso 1 1 calc R . .
C10 C 0.8425(13) -0.1222(6) 0.5565(12) 0.065(5) Uani 1 1 d . . .
H10A H 0.8817 -0.1482 0.6112 0.097 Uiso 1 1 calc R . .
H10B H 0.7781 -0.1009 0.5930 0.097 Uiso 1 1 calc R . .
H10C H 0.8996 -0.0937 0.5273 0.097 Uiso 1 1 calc R . .
C11 C 0.8090(11) -0.0797(6) 0.3135(12) 0.048(4) Uani 1 1 d . . .
H11A H 0.8651 -0.0647 0.3712 0.058 Uiso 1 1 calc R . .
H11B H 0.7623 -0.0459 0.2844 0.058 Uiso 1 1 calc R . .
C12 C 0.8759(11) -0.1081(6) 0.2187(13) 0.049(4) Uani 1 1 d . . .
H12A H 0.928(11) -0.077(5) 0.178(10) 0.059 Uiso 1 1 d . . .
H12B H 0.760(17) -0.136(9) 0.423(15) 0.059 Uiso 1 1 d . . .
C13 C 0.8621(11) -0.1720(6) 0.0588(11) 0.048(4) Uani 1 1 d . . .
H13A H 0.9024 -0.2031 0.1021 0.072 Uiso 1 1 calc R . .
H13B H 0.9208 -0.1473 0.0214 0.072 Uiso 1 1 calc R . .
H13C H 0.8100 -0.1901 0.0023 0.072 Uiso 1 1 calc R . .
C14 C 0.7325(11) -0.0890(6) 0.0689(11) 0.053(4) Uani 1 1 d . . .
H14A H 0.6858 -0.0638 0.1184 0.079 Uiso 1 1 calc R . .
H14B H 0.6804 -0.1076 0.0128 0.079 Uiso 1 1 calc R . .
H14C H 0.7918 -0.0650 0.0307 0.079 Uiso 1 1 calc R . .
C15 C 0.3926(10) -0.0821(6) 0.0486(11) 0.042(4) Uani 1 1 d . . .
H15A H 0.3618 -0.0513 -0.0032 0.050 Uiso 1 1 calc R . .
H15B H 0.4559 -0.1037 0.0094 0.050 Uiso 1 1 calc R . .
C16 C 0.1930(11) -0.0934(6) 0.1266(12) 0.043(4) Uani 1 1 d . . .
H16A H 0.1868 -0.0527 0.0963 0.052 Uiso 1 1 calc R . .
H16B H 0.1200 -0.1149 0.1055 0.052 Uiso 1 1 calc R . .
C17 C 0.2041(10) -0.0908(6) 0.2502(13) 0.038(4) Uani 1 1 d . . .
C18 C 0.1492(12) -0.0479(6) 0.3148(15) 0.052(4) Uani 1 1 d . . .
H18 H 0.1057 -0.0170 0.2797 0.062 Uiso 1 1 calc R . .
C19 C 0.1589(14) -0.0506(7) 0.4337(16) 0.063(5) Uani 1 1 d . . .
H19 H 0.1223 -0.0218 0.4797 0.075 Uiso 1 1 calc R . .
C20 C 0.2241(13) -0.0972(7) 0.4812(13) 0.054(4) Uani 1 1 d . . .
H20 H 0.2322 -0.1013 0.5605 0.065 Uiso 1 1 calc R . .
C21 C 0.2759(11) -0.1369(6) 0.4095(14) 0.044(4) Uani 1 1 d . . .
H21 H 0.3210 -0.1680 0.4420 0.053 Uiso 1 1 calc R . .
F1 F 0.0812(17) -0.0406(6) 0.8832(11) 0.194(7) Uani 1 1 d . . .
F2 F 0.2209(11) -0.0868(6) 0.7935(12) 0.165(5) Uani 1 1 d . . .
F3 F 0.0713(8) -0.0499(4) 0.6960(8) 0.084(3) Uani 1 1 d . . .
F4 F -0.0434(16) -0.0938(9) 0.8122(14) 0.227(8) Uani 1 1 d . . .
F5 F 0.0852(14) -0.1449(7) 0.7220(14) 0.192(6) Uani 1 1 d . . .
F6 F 0.0989(14) -0.1334(7) 0.8918(14) 0.188(6) Uani 1 1 d . . .
O1W O 0.5546(15) -0.2500 0.5685(12) 0.091(5) Uani 1 2 d S . .
O2W O 0.326(2) -0.2016(11) -0.166(2) 0.118(9) Uani 0.50 1 d P . .
O3W O 0.139(2) -0.2500 -0.0498(15) 0.177(10) Uani 1 2 d S . .
O4W O 1.324(4) -0.2500 0.639(2) 0.304(19) Uani 1 2 d S . .
C1S C 1.063(4) -0.2500 0.4304(14) 0.17(2) Uiso 0.719(19) 2 d SPD A 1
H1S1 H 1.0395 -0.2119 0.4628 0.255 Uiso 0.360(9) 1 d PR A 1
H1S2 H 1.1475 -0.2561 0.4425 0.255 Uiso 0.360(9) 1 d PR A 1
H1S3 H 1.0188 -0.2819 0.4667 0.255 Uiso 0.360(9) 1 d PR A 1
O1S O 1.0367(11) -0.2500 0.3107(11) 0.015(5) Uiso 0.719(19) 2 d SPD A 1
H1S H 1.0454 -0.2158 0.2846 0.018 Uiso 0.360(9) 1 d PR A 1
C1S' C 1.017(12) -0.2500 0.664(8) 0.6(2) Uiso 0.281(19) 2 d SPD A 2
H1S4 H 0.9589 -0.2180 0.6590 0.871 Uiso 0.140(9) 1 d PR A 2
H1S5 H 1.0676 -0.2440 0.7305 0.871 Uiso 0.140(9) 1 d PR A 2
H1S6 H 0.9760 -0.2880 0.6702 0.871 Uiso 0.140(9) 1 d PR A 2
O2S O 1.082(4) -0.2500 0.560(4) 0.052(16) Uiso 0.281(19) 2 d SPD A 2
H2S H 1.0964 -0.2421 0.4922 0.062 Uiso 0.140(9) 1 d PR A 2
C2S C 0.678(2) -0.2500 0.759(2) 0.093(9) Uiso 1 2 d S . .
H2S1 H 0.6404 -0.2340 0.8268 0.140 Uiso 0.50 1 d PR . .
H2S2 H 0.6503 -0.2906 0.7466 0.140 Uiso 0.50 1 d PR . .
H2S3 H 0.6567 -0.2254 0.6943 0.140 Uiso 0.50 1 d PR . .
O3S O 0.793(3) -0.2500 0.774(3) 0.279(17) Uiso 1 2 d S . .
H3S H 0.8190 -0.2159 0.7614 0.334 Uiso 0.50 1 d PR . .

loop_
_atom_site_aniso_label
_atom_site_aniso_U_11
_atom_site_aniso_U_22
_atom_site_aniso_U_33
_atom_site_aniso_U_23
_atom_site_aniso_U_13
_atom_site_aniso_U_12
Ni1 0.0104(9) 0.0334(11) 0.0475(11) 0.0016(9) -0.0016(8) -0.0007(8)
Ni2 0.0103(9) 0.0361(11) 0.0589(13) 0.0012(10) 0.0002(8) 0.0013(8)
P1 0.050(3) 0.067(4) 0.058(3) 0.008(3) -0.006(2) -0.004(2)
Cl1 0.027(3) 0.061(4) 0.065(4) 0.000 -0.001(3) 0.000
O1 0.021(5) 0.021(5) 0.056(6) 0.006(5) -0.004(4) -0.004(4)
O6 0.022(7) 0.046(8) 0.037(8) 0.000 -0.016(6) 0.000
N1 0.019(7) 0.047(8) 0.042(9) 0.014(7) -0.007(6) 0.007(6)
N2 0.035(8) 0.035(7) 0.048(8) 0.010(6) -0.003(6) -0.003(6)
N3 0.013(6) 0.032(7) 0.057(8) -0.012(6) -0.003(6) 0.001(5)
N4 0.012(6) 0.043(8) 0.048(8) 0.008(6) 0.004(6) -0.009(5)
C1 0.048(10) 0.042(10) 0.078(11) 0.015(9) 0.003(8) 0.010(8)
C2 0.022(8) 0.039(10) 0.063(11) 0.022(9) 0.008(8) 0.013(7)
C3 0.013(8) 0.059(11) 0.055(10) 0.005(9) 0.002(7) 0.002(7)
C4 0.020(8) 0.031(9) 0.052(10) 0.013(8) -0.001(7) -0.008(7)
C5 0.018(8) 0.034(9) 0.043(9) -0.003(8) 0.008(7) -0.002(7)
C6 0.013(8) 0.042(10) 0.065(11) 0.001(9) 0.009(8) -0.012(7)
C7 0.024(9) 0.064(12) 0.046(10) 0.013(9) 0.005(7) 0.008(8)
C8 0.030(9) 0.041(9) 0.046(9) -0.018(7) -0.017(7) 0.014(7)
C9 0.035(11) 0.049(12) 0.057(12) 0.000(9) -0.015(8) 0.009(8)
C10 0.056(12) 0.074(12) 0.064(11) -0.015(9) -0.017(9) -0.007(9)
C11 0.016(8) 0.045(10) 0.083(12) 0.002(9) -0.012(8) -0.019(7)
C12 0.012(8) 0.054(11) 0.081(12) 0.003(9) 0.008(8) -0.023(7)
C13 0.023(8) 0.058(10) 0.064(10) 0.005(8) 0.017(7) -0.005(7)
C14 0.021(8) 0.087(12) 0.050(10) 0.035(9) 0.000(7) 0.002(8)
C15 0.011(8) 0.066(10) 0.048(9) 0.028(8) -0.003(7) -0.011(7)
C16 0.019(8) 0.052(10) 0.058(11) 0.005(8) -0.007(7) 0.012(7)
C17 0.002(7) 0.042(10) 0.069(12) 0.005(9) 0.000(7) 0.008(7)
C18 0.029(9) 0.027(10) 0.099(14) 0.013(10) -0.002(9) 0.000(7)
C19 0.058(12) 0.046(12) 0.084(15) -0.015(10) 0.017(10) -0.005(9)
C20 0.059(12) 0.051(11) 0.053(11) -0.006(9) 0.005(9) -0.014(9)
C21 0.028(9) 0.050(10) 0.056(11) -0.004(9) 0.009(8) 0.002(7)
F1 0.33(2) 0.127(12) 0.126(11) -0.036(9) -0.042(13) 0.004(12)
F2 0.067(9) 0.212(14) 0.216(14) 0.043(12) -0.041(9) -0.034(9)
F3 0.073(7) 0.087(7) 0.093(7) 0.012(6) -0.009(6) 0.014(5)
F4 0.161(17) 0.32(2) 0.203(16) 0.025(16) 0.008(14) -0.038(17)
F5 0.185(16) 0.166(14) 0.221(17) -0.010(13) -0.085(13) 0.015(11)
F6 0.168(16) 0.173(14) 0.225(17) 0.051(13) 0.049(13) 0.013(11)
O1W 0.106(15) 0.097(12) 0.070(11) 0.000 0.017(10) 0.000
O2W 0.07(2) 0.15(2) 0.13(2) 0.046(18) 0.013(16) 0.010(16)
O3W 0.14(2) 0.32(3) 0.069(14) 0.000 -0.011(13) 0.000
O4W 0.32(5) 0.41(5) 0.18(3) 0.000 -0.06(3) 0.000

loop_
_atom_type_symbol
_atom_type_description
_atom_type_scat_dispersion_real
_atom_type_scat_dispersion_imag
_atom_type_scat_source
C C 0.0033 0.0016 'International Tables Vol C Tables 4.2.6.8 and 6.1.1.4'
H H 0.0000 0.0000 'International Tables Vol C Tables 4.2.6.8 and 6.1.1.4'
N N 0.0061 0.0033 'International Tables Vol C Tables 4.2.6.8 and 6.1.1.4'
O O 0.0106 0.0060 'International Tables Vol C Tables 4.2.6.8 and 6.1.1.4'
F F 0.0171 0.0103 'International Tables Vol C Tables 4.2.6.8 and 6.1.1.4'
P P 0.1023 0.0942 'International Tables Vol C Tables 4.2.6.8 and 6.1.1.4'
Cl Cl 0.1484 0.1585 'International Tables Vol C Tables 4.2.6.8 and 6.1.1.4'
Ni Ni 0.3393 1.1124 'International Tables Vol C Tables 4.2.6.8 and 6.1.1.4'

loop_
_geom_angle_atom_site_label_1
_geom_angle_atom_site_label_2
_geom_angle_atom_site_label_3
_geom_angle
_geom_angle_site_symmetry_1
_geom_angle_site_symmetry_3
O2 Ni1 O1 91.7(3) . .
O2 Ni1 O5 75.6(3) . .
O1 Ni1 O5 160.6(3) . .
O2 Ni1 N1 175.4(4) . .
O1 Ni1 N1 92.5(4) . .
O5 Ni1 N1 99.9(4) . .
O2 Ni1 N2 96.1(4) . .
O1 Ni1 N2 103.6(4) . .
O5 Ni1 N2 92.5(4) . .
N1 Ni1 N2 84.7(4) . .
O2 Ni1 O7 80.1(3) . .
O1 Ni1 O7 88.5(3) . .
O5 Ni1 O7 75.0(3) . .
N1 Ni1 O7 98.1(4) . .
N2 Ni1 O7 167.4(4) . .
O2 Ni1 Ni1 44.9(2) . 4
O1 Ni1 Ni1 115.1(2) . 4
O5 Ni1 Ni1 45.73(17) . 4
N1 Ni1 Ni1 131.1(3) . 4
N2 Ni1 Ni1 122.6(3) . 4
O7 Ni1 Ni1 47.1(2) . 4
O2 Ni1 Ni2 72.0(3) . .
O1 Ni1 Ni2 25.5(2) . .
O5 Ni1 Ni2 135.23(18) . .
N1 Ni1 Ni2 111.5(3) . .
N2 Ni1 Ni2 120.7(3) . .
O7 Ni1 Ni2 69.8(3) . .
Ni1 Ni1 Ni2 89.59(4) 4 .
N4 Ni2 O8 93.2(4) . .
N4 Ni2 O1 95.2(4) . .
O8 Ni2 O1 93.7(3) . .
N4 Ni2 O3 169.6(4) . .
O8 Ni2 O3 82.7(3) . .
O1 Ni2 O3 94.6(4) . .
N4 Ni2 N3 82.6(4) . .
O8 Ni2 N3 171.4(4) . .
O1 Ni2 N3 94.1(3) . .
O3 Ni2 N3 100.1(4) . .
N4 Ni2 O6 95.0(4) . .
O8 Ni2 O6 75.8(3) . .
O1 Ni2 O6 165.8(3) . .
O3 Ni2 O6 74.7(4) . .
N3 Ni2 O6 97.0(3) . .
N4 Ni2 Ni2 125.6(3) . 4
O8 Ni2 Ni2 44.68(18) . 4
O1 Ni2 Ni2 116.0(2) . 4
O3 Ni2 Ni2 46.0(2) . 4
N3 Ni2 Ni2 133.2(3) . 4
O6 Ni2 Ni2 49.73(18) . 4
N4 Ni2 Ni1 112.8(3) . .
O8 Ni2 Ni1 74.8(3) . .
O1 Ni2 Ni1 25.6(2) . .
O3 Ni2 Ni1 75.4(3) . .
N3 Ni2 Ni1 113.8(3) . .
O6 Ni2 Ni1 140.13(19) . .
Ni2 Ni2 Ni1 90.41(4) 4 .
F1 P1 F2 96.6(9) . .
F1 P1 F3 98.3(7) . .
F2 P1 F3 96.0(7) . .
F1 P1 F6 90.0(8) . .
F2 P1 F6 89.2(8) . .
F3 P1 F6 169.7(8) . .
F1 P1 F4 85.0(10) . .
F2 P1 F4 173.6(10) . .
F3 P1 F4 89.9(8) . .
F6 P1 F4 84.5(8) . .
F1 P1 F5 168.8(10) . .
F2 P1 F5 90.9(9) . .
F3 P1 F5 89.3(7) . .
F6 P1 F5 81.7(8) . .
F4 P1 F5 86.7(9) . .
O3 Cl1 O2 111.8(6) . .
O3 Cl1 O4 109.0(4) . 4
O2 Cl1 O4 109.5(4) . 4
O3 Cl1 O4 109.0(4) . .
O2 Cl1 O4 109.5(4) . .
O4 Cl1 O4 108.0(6) 4 .
C5 O1 Ni2 111.5(7) . .
C5 O1 Ni1 119.2(7) . .
Ni2 O1 Ni1 128.8(4) . .
Cl1 O2 Ni1 128.2(4) . .
Cl1 O2 Ni1 128.2(4) . 4
Ni1 O2 Ni1 90.1(4) . 4
Cl1 O2 O3 34.0(4) . .
Ni1 O2 O3 108.8(4) . .
Ni1 O2 O3 108.8(4) 4 .
Cl1 O3 Ni2 125.3(4) . 4
Cl1 O3 Ni2 125.3(4) . .
Ni2 O3 Ni2 88.1(4) 4 .
Cl1 O3 O2 34.2(4) . .
Ni2 O3 O2 103.8(4) 4 .
Ni2 O3 O2 103.8(4) . .
Ni1 O5 Ni1 88.5(3) 4 .
Ni2 O6 Ni2 80.5(4) . 4
Ni2 O6 O3W 109.7(5) . .
Ni2 O6 O3W 109.7(5) 4 .
Ni1 O7 Ni1 85.7(4) 4 .
Ni1 O7 O8 108.6(4) 4 .
Ni1 O7 O8 108.6(4) . .
Ni1 O7 O1W 131.4(3) 4 .
Ni1 O7 O1W 131.4(3) . .
O8 O7 O1W 89.7(5) . .
Ni2 O8 Ni2 90.6(4) 4 .
Ni2 O8 O7 106.8(4) 4 .
Ni2 O8 O7 106.8(4) . .
C8 N1 C11 111.3(11) . .
C8 N1 C9 108.5(10) . .
C11 N1 C9 110.4(10) . .
C8 N1 Ni1 110.4(8) . .
C11 N1 Ni1 108.1(8) . .
C9 N1 Ni1 108.1(7) . .
C14 N2 C13 108.2(10) . .
C14 N2 C12 110.9(10) . .
C13 N2 C12 106.8(10) . .
C14 N2 Ni1 115.4(8) . .
C13 N2 Ni1 112.8(7) . .
C12 N2 Ni1 102.4(8) . .
C15 N3 C16 112.4(10) . .
C15 N3 Ni2 110.6(7) . .
C16 N3 Ni2 106.8(8) . .
C21 N4 C17 119.3(12) . .
C21 N4 Ni2 126.1(10) . .
C17 N4 Ni2 114.2(10) . .
C7 C2 C3 117.3(13) . .
C7 C2 C1 122.2(13) . .
C3 C2 C1 120.2(14) . .
C4 C3 C2 121.8(14) . .
C3 C4 C5 120.2(13) . .
C3 C4 C8 119.9(13) . .
C5 C4 C8 119.9(12) . .
O1 C5 C4 121.2(13) . .
O1 C5 C6 120.9(13) . .
C4 C5 C6 117.9(12) . .
C7 C6 C5 120.9(14) . .
C7 C6 C15 120.7(14) . .
C5 C6 C15 118.4(13) . .
C6 C7 C2 121.9(14) . .
N1 C8 C4 112.9(11) . .
C10 C9 N1 116.5(12) . .
N1 C11 C12 109.3(11) . .
N2 C12 C11 110.0(11) . .
N3 C15 C6 112.4(10) . .
C17 C16 N3 111.4(11) . .
N4 C17 C18 120.7(14) . .
N4 C17 C16 116.2(12) . .
C18 C17 C16 123.0(13) . .
C17 C18 C19 119.4(14) . .
C20 C19 C18 117.9(14) . .
C21 C20 C19 117.9(15) . .
N4 C21 C20 124.8(14) . .

loop_
_geom_bond_atom_site_label_1
_geom_bond_atom_site_label_2
_geom_bond_distance
_geom_bond_site_symmetry_2
Ni1 O2 2.060(7) .
Ni1 O1 2.066(8) .
Ni1 O5 2.089(7) .
Ni1 N1 2.093(12) .
Ni1 N2 2.120(10) .
Ni1 O7 2.144(8) .
Ni1 Ni1 2.917(3) 4
Ni1 Ni2 3.720(3) .
Ni2 N4 2.013(11) .
Ni2 O8 2.014(6) .
Ni2 O1 2.058(8) .
Ni2 O3 2.060(8) .
Ni2 N3 2.080(10) .
Ni2 O6 2.215(8) .
Ni2 Ni2 2.864(3) 4
P1 F1 1.459(13) .
P1 F2 1.471(12) .
P1 F3 1.500(9) .
P1 F6 1.524(15) .
P1 F4 1.545(17) .
P1 F5 1.595(15) .
Cl1 O3 1.546(11) .
Cl1 O2 1.552(11) .
Cl1 O4 1.567(8) 4
Cl1 O4 1.567(8) .
O1 C5 1.348(13) .
O2 Ni1 2.060(7) 4
O2 O3 2.565(16) .
O3 Ni2 2.060(8) 4
O5 Ni1 2.089(7) 4
O6 Ni2 2.215(8) 4
O6 O3W 2.67(2) .
O7 Ni1 2.144(8) 4
O7 O8 2.452(15) .
O7 O1W 2.697(18) .
O8 Ni2 2.014(6) 4
N1 C8 1.487(16) .
N1 C11 1.504(16) .
N1 C9 1.551(15) .
N2 C14 1.463(14) .
N2 C13 1.483(14) .
N2 C12 1.495(16) .
N3 C15 1.476(13) .
N3 C16 1.496(14) .
N4 C21 1.309(15) .
N4 C17 1.358(15) .
C1 C2 1.515(17) .
C2 C7 1.390(17) .
C2 C3 1.388(16) .
C3 C4 1.393(16) .
C4 C5 1.387(16) .
C4 C8 1.514(16) .
C5 C6 1.413(17) .
C6 C7 1.362(17) .
C6 C15 1.521(17) .
C9 C10 1.513(19) .
C11 C12 1.510(18) .
C16 C17 1.475(17) .
C17 C18 1.389(17) .
C18 C19 1.418(19) .
C19 C20 1.402(19) .
C20 C21 1.374(17) .
C1S O1S 1.450(2) .
C1S' O2S 1.450(2) .
C2S O3S 1.31(4) .

loop_
_geom_torsion_atom_site_label_1
_geom_torsion_atom_site_label_2
_geom_torsion_atom_site_label_3
_geom_torsion_atom_site_label_4
_geom_torsion
_geom_torsion_site_symmetry_1
_geom_torsion_site_symmetry_4
O2 Ni1 Ni2 N4 171.5(4) . .
O1 Ni1 Ni2 N4 -49.3(6) . .
O5 Ni1 Ni2 N4 126.0(5) . .
N1 Ni1 Ni2 N4 -5.3(5) . .
N2 Ni1 Ni2 N4 -102.1(5) . .
O7 Ni1 Ni2 N4 85.7(4) . .
Ni1 Ni1 Ni2 N4 129.4(3) 4 .
O2 Ni1 Ni2 O8 84.5(3) . .
O1 Ni1 Ni2 O8 -136.4(6) . .
O5 Ni1 Ni2 O8 39.0(4) . .
N1 Ni1 Ni2 O8 -92.3(4) . .
N2 Ni1 Ni2 O8 170.9(4) . .
O7 Ni1 Ni2 O8 -1.4(3) . .
Ni1 Ni1 Ni2 O8 42.4(2) 4 .
O2 Ni1 Ni2 O1 -139.1(6) . .
O5 Ni1 Ni2 O1 175.4(6) . .
N1 Ni1 Ni2 O1 44.1(6) . .
N2 Ni1 Ni2 O1 -52.7(6) . .
O7 Ni1 Ni2 O1 135.0(6) . .
Ni1 Ni1 Ni2 O1 178.8(5) 4 .
O2 Ni1 Ni2 O3 -1.8(3) . .
O1 Ni1 Ni2 O3 137.3(6) . .
O5 Ni1 Ni2 O3 -47.3(4) . .
N1 Ni1 Ni2 O3 -178.6(4) . .
N2 Ni1 Ni2 O3 84.6(4) . .
O7 Ni1 Ni2 O3 -87.7(3) . .
Ni1 Ni1 Ni2 O3 -43.9(2) 4 .
O2 Ni1 Ni2 N3 -96.6(4) . .
O1 Ni1 Ni2 N3 42.5(6) . .
O5 Ni1 Ni2 N3 -142.1(5) . .
N1 Ni1 Ni2 N3 86.6(4) . .
N2 Ni1 Ni2 N3 -10.2(5) . .
O7 Ni1 Ni2 N3 177.6(4) . .
Ni1 Ni1 Ni2 N3 -138.7(3) 4 .
O2 Ni1 Ni2 O6 40.8(5) . .
O1 Ni1 Ni2 O6 180.0(7) . .
O5 Ni1 Ni2 O6 -4.7(5) . .
N1 Ni1 Ni2 O6 -136.0(6) . .
N2 Ni1 Ni2 O6 127.2(6) . .
O7 Ni1 Ni2 O6 -45.0(5) . .
Ni1 Ni1 Ni2 O6 -1.3(4) 4 .
O2 Ni1 Ni2 Ni2 42.1(2) . 4
O1 Ni1 Ni2 Ni2 -178.8(5) . 4
O5 Ni1 Ni2 Ni2 -3.4(3) . 4
N1 Ni1 Ni2 Ni2 -134.7(3) . 4
N2 Ni1 Ni2 Ni2 128.5(3) . 4
O7 Ni1 Ni2 Ni2 -43.8(2) . 4
Ni1 Ni1 Ni2 Ni2 0.0 4 4
N4 Ni2 O1 C5 -36.4(9) . .
O8 Ni2 O1 C5 -130.0(8) . .
O3 Ni2 O1 C5 147.0(8) . .
N3 Ni2 O1 C5 46.5(8) . .
O6 Ni2 O1 C5 -172.0(14) . .
Ni2 Ni2 O1 C5 -170.5(7) 4 .
Ni1 Ni2 O1 C5 -171.8(11) . .
N4 Ni2 O1 Ni1 135.4(6) . .
O8 Ni2 O1 Ni1 41.8(5) . .
O3 Ni2 O1 Ni1 -41.2(5) . .
N3 Ni2 O1 Ni1 -141.7(5) . .
O6 Ni2 O1 Ni1 -0.1(18) . .
Ni2 Ni2 O1 Ni1 1.4(6) 4 .
O2 Ni1 O1 C5 -150.2(9) . .
O5 Ni1 O1 C5 161.4(10) . .
N1 Ni1 O1 C5 31.6(9) . .
N2 Ni1 O1 C5 -53.5(9) . .
O7 Ni1 O1 C5 129.7(9) . .
Ni1 Ni1 O1 C5 169.9(8) 4 .
Ni2 Ni1 O1 C5 171.3(12) . .
O2 Ni1 O1 Ni2 38.5(5) . .
O5 Ni1 O1 Ni2 -9.9(13) . .
N1 Ni1 O1 Ni2 -139.6(6) . .
N2 Ni1 O1 Ni2 135.2(5) . .
O7 Ni1 O1 Ni2 -41.6(5) . .
Ni1 Ni1 O1 Ni2 -1.4(6) 4 .
O3 Cl1 O2 Ni1 -64.3(6) . .
O4 Cl1 O2 Ni1 174.8(6) 4 .
O4 Cl1 O2 Ni1 56.6(8) . .
O3 Cl1 O2 Ni1 64.3(6) . 4
O4 Cl1 O2 Ni1 -56.6(8) 4 4
O4 Cl1 O2 Ni1 -174.8(6) . 4
O4 Cl1 O2 O3 -120.9(4) 4 .
O4 Cl1 O2 O3 120.9(4) . .
O1 Ni1 O2 Cl1 17.3(7) . .
O5 Ni1 O2 Cl1 -177.6(7) . .
N1 Ni1 O2 Cl1 173(5) . .
N2 Ni1 O2 Cl1 -86.6(7) . .
O7 Ni1 O2 Cl1 105.5(7) . .
Ni1 Ni1 O2 Cl1 142.1(9) 4 .
Ni2 Ni1 O2 Cl1 33.7(6) . .
O1 Ni1 O2 Ni1 -124.8(4) . 4
O5 Ni1 O2 Ni1 40.3(3) . 4
N1 Ni1 O2 Ni1 31(5) . 4
N2 Ni1 O2 Ni1 131.3(4) . 4
O7 Ni1 O2 Ni1 -36.6(4) . 4
Ni2 Ni1 O2 Ni1 -108.4(3) . 4
O1 Ni1 O2 O3 -14.9(4) . .
O5 Ni1 O2 O3 150.3(4) . .
N1 Ni1 O2 O3 141(5) . .
N2 Ni1 O2 O3 -118.8(4) . .
O7 Ni1 O2 O3 73.3(4) . .
Ni1 Ni1 O2 O3 109.9(5) 4 .
Ni2 Ni1 O2 O3 1.5(3) . .
O2 Cl1 O3 Ni2 -58.4(6) . 4
O4 Cl1 O3 Ni2 62.8(8) 4 4
O4 Cl1 O3 Ni2 -179.6(5) . 4
O2 Cl1 O3 Ni2 58.4(6) . .
O4 Cl1 O3 Ni2 179.6(5) 4 .
O4 Cl1 O3 Ni2 -62.8(8) . .
O4 Cl1 O3 O2 121.2(4) 4 .
O4 Cl1 O3 O2 -121.2(4) . .
N4 Ni2 O3 Cl1 -172(2) . .
O8 Ni2 O3 Cl1 -104.2(7) . .
O1 Ni2 O3 Cl1 -11.0(7) . .
N3 Ni2 O3 Cl1 84.1(7) . .
O6 Ni2 O3 Cl1 178.7(7) . .
Ni2 Ni2 O3 Cl1 -133.3(9) 4 .
Ni1 Ni2 O3 Cl1 -28.1(6) . .
N4 Ni2 O3 Ni2 -39(3) . 4
O8 Ni2 O3 Ni2 29.1(4) . 4
O1 Ni2 O3 Ni2 122.3(4) . 4
N3 Ni2 O3 Ni2 -142.7(4) . 4
O6 Ni2 O3 Ni2 -48.1(3) . 4
Ni1 Ni2 O3 Ni2 105.2(3) . 4
N4 Ni2 O3 O2 -142(2) . .
O8 Ni2 O3 O2 -74.6(4) . .
O1 Ni2 O3 O2 18.6(4) . .
N3 Ni2 O3 O2 113.6(4) . .
O6 Ni2 O3 O2 -151.8(4) . .
Ni2 Ni2 O3 O2 -103.7(5) 4 .
Ni1 Ni2 O3 O2 1.5(2) . .
Ni1 O2 O3 Cl1 131.6(3) . .
Ni1 O2 O3 Cl1 -131.6(3) 4 .
Cl1 O2 O3 Ni2 134.3(3) . 4
Ni1 O2 O3 Ni2 -94.1(3) . 4
Ni1 O2 O3 Ni2 2.7(4) 4 4
Cl1 O2 O3 Ni2 -134.3(3) . .
Ni1 O2 O3 Ni2 -2.7(4) . .
Ni1 O2 O3 Ni2 94.1(3) 4 .
O2 Ni1 O5 Ni1 -39.7(3) . 4
O1 Ni1 O5 Ni1 10.8(12) . 4
N1 Ni1 O5 Ni1 139.6(4) . 4
N2 Ni1 O5 Ni1 -135.4(4) . 4
O7 Ni1 O5 Ni1 43.7(3) . 4
Ni2 Ni1 O5 Ni1 4.8(5) . 4
N4 Ni2 O6 Ni2 -133.8(4) . 4
O8 Ni2 O6 Ni2 -41.7(3) . 4
O1 Ni2 O6 Ni2 1.7(16) . 4
O3 Ni2 O6 Ni2 44.5(3) . 4
N3 Ni2 O6 Ni2 143.1(3) . 4
Ni1 Ni2 O6 Ni2 1.7(6) . 4
N4 Ni2 O6 O3W 118.5(5) . .
O8 Ni2 O6 O3W -149.4(5) . .
O1 Ni2 O6 O3W -106.0(14) . .
O3 Ni2 O6 O3W -63.2(5) . .
N3 Ni2 O6 O3W 35.4(5) . .
Ni2 Ni2 O6 O3W -107.7(5) 4 .
Ni1 Ni2 O6 O3W -106.0(5) . .
O2 Ni1 O7 Ni1 35.1(4) . 4
O1 Ni1 O7 Ni1 127.1(4) . 4
O5 Ni1 O7 Ni1 -42.5(3) . 4
N1 Ni1 O7 Ni1 -140.6(4) . 4
N2 Ni1 O7 Ni1 -38(2) . 4
Ni2 Ni1 O7 Ni1 109.3(3) . 4
O2 Ni1 O7 O8 -73.1(4) . .
O1 Ni1 O7 O8 18.9(4) . .
O5 Ni1 O7 O8 -150.7(4) . .
N1 Ni1 O7 O8 111.2(4) . .
N2 Ni1 O7 O8 -146.6(17) . .
Ni1 Ni1 O7 O8 -108.2(5) 4 .
Ni2 Ni1 O7 O8 1.2(2) . .
O2 Ni1 O7 O1W -179.9(8) . .
O1 Ni1 O7 O1W -87.9(7) . .
O5 Ni1 O7 O1W 102.5(8) . .
N1 Ni1 O7 O1W 4.4(8) . .
N2 Ni1 O7 O1W 106.5(17) . .
Ni1 Ni1 O7 O1W 145.0(9) 4 .
Ni2 Ni1 O7 O1W -105.7(7) . .
N4 Ni2 O8 Ni2 140.6(4) . 4
O1 Ni2 O8 Ni2 -124.0(3) . 4
O3 Ni2 O8 Ni2 -29.8(4) . 4
N3 Ni2 O8 Ni2 80(2) . 4
O6 Ni2 O8 Ni2 46.2(3) . 4
Ni1 Ni2 O8 Ni2 -106.6(3) . 4
N4 Ni2 O8 O7 -111.6(4) . .
O1 Ni2 O8 O7 -16.2(4) . .
O3 Ni2 O8 O7 78.0(4) . .
N3 Ni2 O8 O7 -172(2) . .
O6 Ni2 O8 O7 154.0(4) . .
Ni2 Ni2 O8 O7 107.8(5) 4 .
Ni1 Ni2 O8 O7 1.2(3) . .
Ni1 O7 O8 Ni2 2.1(4) 4 4
Ni1 O7 O8 Ni2 93.8(3) . 4
O1W O7 O8 Ni2 -132.0(3) . 4
Ni1 O7 O8 Ni2 -93.8(3) 4 .
Ni1 O7 O8 Ni2 -2.1(4) . .
O1W O7 O8 Ni2 132.0(3) . .
O2 Ni1 N1 C8 -136(5) . .
O1 Ni1 N1 C8 20.0(8) . .
O5 Ni1 N1 C8 -144.9(8) . .
N2 Ni1 N1 C8 123.5(9) . .
O7 Ni1 N1 C8 -68.8(9) . .
Ni1 Ni1 N1 C8 -106.9(8) 4 .
Ni2 Ni1 N1 C8 2.6(9) . .
O2 Ni1 N1 C11 102(5) . .
O1 Ni1 N1 C11 -101.9(8) . .
O5 Ni1 N1 C11 93.1(8) . .
N2 Ni1 N1 C11 1.6(8) . .
O7 Ni1 N1 C11 169.2(8) . .
Ni1 Ni1 N1 C11 131.1(7) 4 .
Ni2 Ni1 N1 C11 -119.4(7) . .
O2 Ni1 N1 C9 -18(5) . .
O1 Ni1 N1 C9 138.6(8) . .
O5 Ni1 N1 C9 -26.4(8) . .
N2 Ni1 N1 C9 -117.9(8) . .
O7 Ni1 N1 C9 49.7(8) . .
Ni1 Ni1 N1 C9 11.6(9) 4 .
Ni2 Ni1 N1 C9 121.2(7) . .
O2 Ni1 N2 C14 89.9(9) . .
O1 Ni1 N2 C14 -3.4(10) . .
O5 Ni1 N2 C14 165.6(9) . .
N1 Ni1 N2 C14 -94.7(9) . .
O7 Ni1 N2 C14 161.7(16) . .
Ni1 Ni1 N2 C14 128.9(8) 4 .
Ni2 Ni1 N2 C14 17.2(10) . .
O2 Ni1 N2 C13 -35.2(9) . .
O1 Ni1 N2 C13 -128.5(8) . .
O5 Ni1 N2 C13 40.5(9) . .
N1 Ni1 N2 C13 140.2(9) . .
O7 Ni1 N2 C13 37(2) . .
Ni1 Ni1 N2 C13 3.8(10) 4 .
Ni2 Ni1 N2 C13 -107.9(8) . .
O2 Ni1 N2 C12 -149.6(8) . .
O1 Ni1 N2 C12 117.1(8) . .
O5 Ni1 N2 C12 -73.9(8) . .
N1 Ni1 N2 C12 25.8(8) . .
O7 Ni1 N2 C12 -78(2) . .
Ni1 Ni1 N2 C12 -110.6(7) 4 .
Ni2 Ni1 N2 C12 137.7(7) . .
N4 Ni2 N3 C15 101.3(8) . .
O8 Ni2 N3 C15 162.8(19) . .
O1 Ni2 N3 C15 6.6(8) . .
O3 Ni2 N3 C15 -88.8(8) . .
O6 Ni2 N3 C15 -164.5(8) . .
Ni2 Ni2 N3 C15 -125.5(7) 4 .
Ni1 Ni2 N3 C15 -10.4(9) . .
N4 Ni2 N3 C16 -21.3(8) . .
O8 Ni2 N3 C16 40(3) . .
O1 Ni2 N3 C16 -115.9(8) . .
O3 Ni2 N3 C16 148.6(8) . .
O6 Ni2 N3 C16 72.9(8) . .
Ni2 Ni2 N3 C16 111.9(7) 4 .
Ni1 Ni2 N3 C16 -133.0(7) . .
O8 Ni2 N4 C21 21.4(11) . .
O1 Ni2 N4 C21 -72.7(10) . .
O3 Ni2 N4 C21 88(3) . .
N3 Ni2 N4 C21 -166.2(11) . .
O6 Ni2 N4 C21 97.4(11) . .
Ni2 Ni2 N4 C21 54.7(11) 4 .
Ni1 Ni2 N4 C21 -53.4(11) . .
O8 Ni2 N4 C17 -165.0(8) . .
O1 Ni2 N4 C17 100.9(8) . .
O3 Ni2 N4 C17 -98(2) . .
N3 Ni2 N4 C17 7.5(8) . .
O6 Ni2 N4 C17 -89.0(8) . .
Ni2 Ni2 N4 C17 -131.7(7) 4 .
Ni1 Ni2 N4 C17 120.2(8) . .
C7 C2 C3 C4 -1.6(18) . .
C1 C2 C3 C4 -175.2(11) . .
C2 C3 C4 C5 -0.1(18) . .
C2 C3 C4 C8 178.8(11) . .
Ni2 O1 C5 C4 126.3(10) . .
Ni1 O1 C5 C4 -46.4(14) . .
Ni2 O1 C5 C6 -54.9(12) . .
Ni1 O1 C5 C6 132.4(10) . .
C3 C4 C5 O1 179.8(10) . .
C8 C4 C5 O1 1.0(17) . .
C3 C4 C5 C6 1.0(17) . .
C8 C4 C5 C6 -177.9(11) . .
O1 C5 C6 C7 -179.0(11) . .
C4 C5 C6 C7 -0.1(17) . .
O1 C5 C6 C15 0.1(17) . .
C4 C5 C6 C15 178.9(11) . .
C5 C6 C7 C2 -1.6(19) . .
C15 C6 C7 C2 179.3(11) . .
C3 C2 C7 C6 2.4(19) . .
C1 C2 C7 C6 175.9(12) . .
C11 N1 C8 C4 57.2(14) . .
C9 N1 C8 C4 178.8(10) . .
Ni1 N1 C8 C4 -62.9(12) . .
C3 C4 C8 N1 -117.4(13) . .
C5 C4 C8 N1 61.4(15) . .
C8 N1 C9 C10 -63.8(15) . .
C11 N1 C9 C10 58.4(15) . .
Ni1 N1 C9 C10 176.4(12) . .
C8 N1 C11 C12 -150.7(11) . .
C9 N1 C11 C12 88.7(13) . .
Ni1 N1 C11 C12 -29.3(12) . .
C14 N2 C12 C11 73.6(13) . .
C13 N2 C12 C11 -168.7(10) . .
Ni1 N2 C12 C11 -50.0(12) . .
N1 C11 C12 N2 55.2(14) . .
C16 N3 C15 C6 63.5(14) . .
Ni2 N3 C15 C6 -55.7(12) . .
C7 C6 C15 N3 -115.5(12) . .
C5 C6 C15 N3 65.4(14) . .
C15 N3 C16 C17 -89.9(13) . .
Ni2 N3 C16 C17 31.5(12) . .
C21 N4 C17 C18 0.8(18) . .
Ni2 N4 C17 C18 -173.3(9) . .
C21 N4 C17 C16 -176.6(11) . .
Ni2 N4 C17 C16 9.3(14) . .
N3 C16 C17 N4 -28.1(16) . .
N3 C16 C17 C18 154.5(11) . .
N4 C17 C18 C19 -0.8(19) . .
C16 C17 C18 C19 176.4(13) . .
C17 C18 C19 C20 0(2) . .
C18 C19 C20 C21 1(2) . .
C17 N4 C21 C20 0(2) . .
Ni2 N4 C21 C20 173.4(10) . .
C19 C20 C21 N4 -1(2) . .
